data_4114049
loop_
_publ_author_name
'Yury K. Kryschenko'
'S. Russell Seidel'
'David C. Muddiman'
'Angelito I. Nepomuceno'
'Peter J. Stang'

_publ_section_title
;
 Coordination-Driven Self-Assembly of Supramolecular Cages:
 Heteroatom-Containing and Complementary Trigonal Prisms
;
_journal_name_full 'Journal of the American Chemical Society'
_journal_page_first 9647
_journal_page_last 9652
_journal_paper_doi 10.1021/ja030209n
_journal_volume 125
_journal_year 2003
_chemical_formula_sum 'C28 H16 N2'
_chemical_formula_weight 380.43
_chemical_name_systematic
;
 ?
;
_space_group_IT_number 2
_symmetry_cell_setting triclinic
_symmetry_space_group_name_Hall '-P 1'
_symmetry_space_group_name_H-M 'P -1'
_atom_sites_solution_hydrogens geom
_atom_sites_solution_primary direct
_atom_sites_solution_secondary difmap
_audit_creation_method SHELXL-97
_cell_angle_alpha 76.219(4)
_cell_angle_beta 78.600(4)
_cell_angle_gamma 76.464(7)
_cell_formula_units_Z 2
_cell_length_a 7.6977(8)
_cell_length_b 10.5919(13)
_cell_length_c 12.7770(14)
_cell_measurement_reflns_used 2547
_cell_measurement_temperature 150(1)
_cell_measurement_theta_max 27.485
_cell_measurement_theta_min 1.018
_cell_volume 972.49(19)
_computing_cell_refinement DENZO-SMN
_computing_data_collection 'Nonius COLLECT'
_computing_data_reduction DENZO-SMN
_computing_molecular_graphics 'WinGX, Ortep3'
_computing_structure_refinement 'SHELXL-97 (Sheldrick, 1997)'
_computing_structure_solution SHELXS-86
_diffrn_ambient_temperature 150(1)
_diffrn_measured_fraction_theta_full 0.961
_diffrn_measured_fraction_theta_max 0.923
_diffrn_measurement_device_type 'Nonius KappaCCD Diffractometer'
_diffrn_measurement_method 'Phi plus Omega scan'
_diffrn_radiation_monochromator graphite
_diffrn_radiation_source 'fine-focus sealed tube'
_diffrn_radiation_type MoK\a
_diffrn_radiation_wavelength 0.71073
_diffrn_reflns_av_R_equivalents 0.0466
_diffrn_reflns_av_sigmaI/netI 0.0928
_diffrn_reflns_limit_h_max 9
_diffrn_reflns_limit_h_min -9
_diffrn_reflns_limit_k_max 13
_diffrn_reflns_limit_k_min -13
_diffrn_reflns_limit_l_max 16
_diffrn_reflns_limit_l_min -13
_diffrn_reflns_number 5989
_diffrn_reflns_theta_full 25.00
_diffrn_reflns_theta_max 27.52
_diffrn_reflns_theta_min 4.74
_diffrn_standards_decay_% <2.0
_exptl_absorpt_coefficient_mu 0.076
_exptl_absorpt_correction_T_max 0.9985
_exptl_absorpt_correction_T_min 0.9716
_exptl_absorpt_correction_type multi-scan
_exptl_absorpt_process_details 'DENZO-SMN (Otwinowski & Minor, 1997)'
_exptl_crystal_colour yellow
_exptl_crystal_density_diffrn 1.299
_exptl_crystal_description 'thin plate'
_exptl_crystal_F_000 396
_exptl_crystal_size_max 0.38
_exptl_crystal_size_mid 0.30
_exptl_crystal_size_min 0.02
_refine_diff_density_max 0.244
_refine_diff_density_min -0.213
_refine_diff_density_rms 0.050
_refine_ls_extinction_coef 0.034(10)
_refine_ls_extinction_expression Fc^*^=kFc[1+0.001xFc^2^\l^3^/sin(2\q)]^-1/4^
_refine_ls_extinction_method SHELXL
_refine_ls_goodness_of_fit_ref 1.039
_refine_ls_hydrogen_treatment mixed
_refine_ls_matrix_type full
_refine_ls_number_parameters 336
_refine_ls_number_reflns 4129
_refine_ls_number_restraints 0
_refine_ls_restrained_S_all 1.039
_refine_ls_R_factor_all 0.1222
_refine_ls_R_factor_gt 0.0669
_refine_ls_shift/su_max 0.000
_refine_ls_shift/su_mean 0.000
_refine_ls_structure_factor_coef Fsqd
_refine_ls_weighting_details 'calc w=1/[\s^2^(Fo^2^)+(0.0812P)^2^+0.1254P] where P=(Fo^2^+2Fc^2^)/3'
_refine_ls_weighting_scheme calc
_refine_ls_wR_factor_gt 0.1551
_refine_ls_wR_factor_ref 0.1898
_reflns_number_gt 2418
_reflns_number_total 4129
_reflns_threshold_expression >2sigma(I)
_cod_data_source_file ja030209n_4.cif
_cod_data_source_block compound13
_cod_database_code 4114049

loop_
_symmetry_equiv_pos_as_xyz
'x, y, z'
'-x, -y, -z'

loop_
_atom_site_label
_atom_site_type_symbol
_atom_site_fract_x
_atom_site_fract_y
_atom_site_fract_z
_atom_site_U_iso_or_equiv
_atom_site_adp_type
_atom_site_occupancy
_atom_site_symmetry_multiplicity
_atom_site_calc_flag
N1 N 0.1770(3) 0.6028(2) 1.40247(17) 0.0492(5) Uani 1 1 d
N2 N 0.2292(3) 0.0649(2) 1.46117(17) 0.0513(6) Uani 1 1 d
C1 C 0.1845(3) 0.5033(2) 1.2509(2) 0.0436(6) Uani 1 1 d
C2 C 0.1543(3) 0.5044(3) 1.3615(2) 0.0481(6) Uani 1 1 d
C3 C 0.2321(3) 0.7051(3) 1.3301(2) 0.0468(6) Uani 1 1 d
C4 C 0.2641(3) 0.7143(2) 1.21872(19) 0.0425(6) Uani 1 1 d
C5 C 0.2402(3) 0.6111(2) 1.17742(18) 0.0389(5) Uani 1 1 d
C6 C 0.2720(3) 0.6138(2) 1.0620(2) 0.0418(6) Uani 1 1 d
C7 C 0.2999(3) 0.6145(2) 0.96620(19) 0.0402(5) Uani 1 1 d
C8 C 0.3290(3) 0.6174(2) 0.85170(18) 0.0385(5) Uani 1 1 d
C9 C 0.3815(3) 0.7251(2) 0.7793(2) 0.0442(6) Uani 1 1 d
C10 C 0.4043(3) 0.7325(3) 0.6653(2) 0.0470(6) Uani 1 1 d
C11 C 0.3746(3) 0.6334(2) 0.6254(2) 0.0436(6) Uani 1 1 d
C12 C 0.3243(3) 0.5172(2) 0.69648(17) 0.0377(5) Uani 1 1 d
C13 C 0.3029(3) 0.5073(2) 0.81273(17) 0.0365(5) Uani 1 1 d
C14 C 0.2949(3) 0.4136(2) 0.65731(19) 0.0403(5) Uani 1 1 d
C15 C 0.2602(3) 0.3922(2) 0.88242(19) 0.0389(5) Uani 1 1 d
C16 C 0.2498(3) 0.2989(2) 0.72678(18) 0.0380(5) Uani 1 1 d
C17 C 0.2166(3) 0.1937(2) 0.6867(2) 0.0434(6) Uani 1 1 d
C18 C 0.1751(3) 0.0821(3) 0.7550(2) 0.0464(6) Uani 1 1 d
C19 C 0.1675(3) 0.0665(3) 0.8689(2) 0.0454(6) Uani 1 1 d
C20 C 0.1970(3) 0.1649(2) 0.91248(19) 0.0394(5) Uani 1 1 d
C21 C 0.2361(3) 0.2869(2) 0.84214(17) 0.0368(5) Uani 1 1 d
C22 C 0.1940(3) 0.1460(2) 1.02759(19) 0.0408(5) Uani 1 1 d
C23 C 0.1970(3) 0.1293(2) 1.1241(2) 0.0421(6) Uani 1 1 d
C24 C 0.2070(3) 0.1070(2) 1.23804(18) 0.0396(5) Uani 1 1 d
C25 C 0.0746(3) 0.1740(3) 1.3081(2) 0.0463(6) Uani 1 1 d
C26 C 0.0926(4) 0.1490(3) 1.4173(2) 0.0512(6) Uani 1 1 d
C27 C 0.3549(4) 0.0015(3) 1.3928(2) 0.0492(6) Uani 1 1 d
C28 C 0.3500(3) 0.0184(2) 1.2828(2) 0.0434(6) Uani 1 1 d
H1 H 0.169(3) 0.429(2) 1.223(2) 0.044(6) Uiso 1 1 d
H2 H 0.109(3) 0.428(3) 1.414(2) 0.049(7) Uiso 1 1 d
H3 H 0.252(3) 0.786(2) 1.360(2) 0.049(7) Uiso 1 1 d
H4 H 0.295(3) 0.793(2) 1.1720(19) 0.040(6) Uiso 1 1 d
H9 H 0.406(3) 0.801(2) 0.805(2) 0.046(6) Uiso 1 1 d
H10 H 0.440(3) 0.814(3) 0.618(2) 0.056(7) Uiso 1 1 d
H11 H 0.391(4) 0.630(3) 0.548(3) 0.062(8) Uiso 1 1 d
H14 H 0.305(3) 0.424(2) 0.575(2) 0.056(7) Uiso 1 1 d
H15 H 0.254(3) 0.386(2) 0.961(2) 0.045(6) Uiso 1 1 d
H17 H 0.225(3) 0.200(2) 0.609(2) 0.048(7) Uiso 1 1 d
H18 H 0.155(3) 0.011(3) 0.725(2) 0.052(7) Uiso 1 1 d
H19 H 0.138(3) -0.017(3) 0.921(2) 0.050(7) Uiso 1 1 d
H25 H -0.025(3) 0.236(2) 1.2820(19) 0.042(6) Uiso 1 1 d
H26 H -0.006(4) 0.200(3) 1.466(2) 0.053(7) Uiso 1 1 d
H27 H 0.452(4) -0.066(3) 1.422(2) 0.069(9) Uiso 1 1 d
H28 H 0.438(3) -0.031(2) 1.243(2) 0.045(7) Uiso 1 1 d

loop_
_atom_site_aniso_label
_atom_site_aniso_U_11
_atom_site_aniso_U_22
_atom_site_aniso_U_33
_atom_site_aniso_U_23
_atom_site_aniso_U_13
_atom_site_aniso_U_12
N1 0.0539(12) 0.0594(13) 0.0374(12) -0.0105(10) -0.0091(9) -0.0146(10)
N2 0.0586(13) 0.0635(13) 0.0382(12) -0.0126(10) -0.0069(10) -0.0226(11)
C1 0.0445(13) 0.0494(14) 0.0405(14) -0.0127(11) -0.0073(10) -0.0118(11)
C2 0.0502(14) 0.0536(15) 0.0408(15) -0.0047(12) -0.0076(11) -0.0148(12)
C3 0.0531(14) 0.0543(15) 0.0388(14) -0.0144(12) -0.0075(11) -0.0160(12)
C4 0.0486(13) 0.0463(13) 0.0348(13) -0.0080(11) -0.0058(10) -0.0139(11)
C5 0.0345(11) 0.0499(13) 0.0342(13) -0.0122(10) -0.0052(9) -0.0084(10)
C6 0.0416(12) 0.0466(13) 0.0405(15) -0.0124(10) -0.0081(10) -0.0098(10)
C7 0.0416(12) 0.0441(13) 0.0390(15) -0.0110(10) -0.0066(10) -0.0135(10)
C8 0.0366(11) 0.0454(13) 0.0340(13) -0.0093(10) -0.0047(9) -0.0080(10)
C9 0.0465(13) 0.0483(14) 0.0404(14) -0.0106(11) -0.0061(10) -0.0129(11)
C10 0.0483(13) 0.0502(14) 0.0401(14) -0.0018(11) -0.0047(10) -0.0142(11)
C11 0.0415(12) 0.0548(15) 0.0319(13) -0.0066(11) -0.0038(10) -0.0080(11)
C12 0.0348(11) 0.0472(13) 0.0296(12) -0.0078(10) -0.0047(9) -0.0050(10)
C13 0.0337(11) 0.0458(13) 0.0298(12) -0.0094(10) -0.0053(8) -0.0054(10)
C14 0.0360(11) 0.0518(14) 0.0336(13) -0.0113(10) -0.0069(9) -0.0054(10)
C15 0.0363(11) 0.0511(13) 0.0317(13) -0.0106(10) -0.0074(9) -0.0095(10)
C16 0.0336(11) 0.0468(13) 0.0350(13) -0.0116(10) -0.0082(9) -0.0047(10)
C17 0.0409(12) 0.0568(15) 0.0374(14) -0.0191(11) -0.0099(10) -0.0063(11)
C18 0.0454(13) 0.0525(14) 0.0491(16) -0.0212(12) -0.0120(11) -0.0092(11)
C19 0.0446(13) 0.0484(14) 0.0462(15) -0.0096(12) -0.0088(10) -0.0133(11)
C20 0.0370(11) 0.0462(13) 0.0367(13) -0.0094(10) -0.0069(9) -0.0094(10)
C21 0.0323(10) 0.0467(13) 0.0319(12) -0.0088(10) -0.0049(9) -0.0078(9)
C22 0.0425(12) 0.0429(13) 0.0406(15) -0.0077(10) -0.0075(10) -0.0151(10)
C23 0.0447(12) 0.0448(13) 0.0408(15) -0.0083(10) -0.0063(10) -0.0170(10)
C24 0.0440(12) 0.0444(12) 0.0367(13) -0.0072(10) -0.0052(9) -0.0223(10)
C25 0.0424(13) 0.0536(14) 0.0453(15) -0.0111(12) -0.0049(11) -0.0142(12)
C26 0.0527(14) 0.0637(16) 0.0439(15) -0.0206(13) 0.0012(12) -0.0219(13)
C27 0.0568(15) 0.0545(15) 0.0399(15) -0.0082(12) -0.0141(12) -0.0136(13)
C28 0.0456(13) 0.0454(13) 0.0426(15) -0.0118(11) -0.0061(11) -0.0129(11)

loop_
_atom_type_symbol
_atom_type_description
_atom_type_scat_dispersion_real
_atom_type_scat_dispersion_imag
_atom_type_scat_source
C C 0.0033 0.0016 'International Tables Vol C Tables 4.2.6.8 and 6.1.1.4'
N N 0.0061 0.0033 'International Tables Vol C Tables 4.2.6.8 and 6.1.1.4'
H H 0.0000 0.0000 'International Tables Vol C Tables 4.2.6.8 and 6.1.1.4'

loop_
_geom_angle_atom_site_label_1
_geom_angle_atom_site_label_2
_geom_angle_atom_site_label_3
_geom_angle
C2 N1 C3 116.1(2)
C26 N2 C27 116.0(2)
C5 C1 C2 118.8(2)
C5 C1 H1 118.7(15)
C2 C1 H1 122.5(15)
N1 C2 C1 123.9(2)
N1 C2 H2 117.4(15)
C1 C2 H2 118.6(15)
N1 C3 C4 124.5(2)
N1 C3 H3 118.5(13)
C4 C3 H3 117.0(14)
C3 C4 C5 118.7(2)
C3 C4 H4 119.6(14)
C5 C4 H4 121.6(14)
C4 C5 C1 118.0(2)
C4 C5 C6 121.7(2)
C1 C5 C6 120.4(2)
C7 C6 C5 179.1(3)
C6 C7 C8 178.6(2)
C9 C8 C7 120.0(2)
C9 C8 C13 120.2(2)
C7 C8 C13 119.8(2)
C8 C9 C10 120.9(2)
C8 C9 H9 121.2(14)
C10 C9 H9 117.8(14)
C11 C10 C9 120.6(2)
C11 C10 H10 123.3(15)
C9 C10 H10 116.0(15)
C10 C11 C12 121.2(2)
C10 C11 H11 125.5(16)
C12 C11 H11 113.3(16)
C14 C12 C11 122.2(2)
C14 C12 C13 118.9(2)
C11 C12 C13 118.9(2)
C15 C13 C8 122.7(2)
C15 C13 C12 119.2(2)
C8 C13 C12 118.05(19)
C12 C14 C16 122.1(2)
C12 C14 H14 118.0(15)
C16 C14 H14 120.0(15)
C13 C15 C21 121.4(2)
C13 C15 H15 117.3(14)
C21 C15 H15 121.2(14)
C14 C16 C17 122.1(2)
C14 C16 C21 118.9(2)
C17 C16 C21 119.0(2)
C18 C17 C16 121.5(2)
C18 C17 H17 117.9(14)
C16 C17 H17 120.6(14)
C17 C18 C19 120.2(2)
C17 C18 H18 119.5(15)
C19 C18 H18 120.3(15)
C20 C19 C18 120.9(2)
C20 C19 H19 117.9(14)
C18 C19 H19 121.2(14)
C19 C20 C22 120.2(2)
C19 C20 C21 120.2(2)
C22 C20 C21 119.6(2)
C15 C21 C16 119.4(2)
C15 C21 C20 122.5(2)
C16 C21 C20 118.1(2)
C23 C22 C20 178.1(2)
C22 C23 C24 178.0(2)
C28 C24 C25 117.4(2)
C28 C24 C23 121.1(2)
C25 C24 C23 121.4(2)
C26 C25 C24 118.7(2)
C26 C25 H25 120.2(15)
C24 C25 H25 121.1(15)
N2 C26 C25 124.5(2)
N2 C26 H26 118.6(15)
C25 C26 H26 116.9(15)
N2 C27 C28 124.3(2)
N2 C27 H27 118.9(17)
C28 C27 H27 116.6(18)
C27 C28 C24 119.0(2)
C27 C28 H28 118.9(16)
C24 C28 H28 122.0(16)

loop_
_geom_bond_atom_site_label_1
_geom_bond_atom_site_label_2
_geom_bond_distance
N1 C2 1.332(3)
N1 C3 1.338(3)
N2 C26 1.331(3)
N2 C27 1.338(3)
C1 C5 1.389(3)
C1 C2 1.389(3)
C1 H1 0.97(3)
C2 H2 1.00(3)
C3 C4 1.379(3)
C3 H3 1.06(3)
C4 C5 1.383(3)
C4 H4 0.95(2)
C5 C6 1.441(3)
C6 C7 1.199(3)
C7 C8 1.429(3)
C8 C9 1.373(3)
C8 C13 1.441(3)
C9 C10 1.417(3)
C9 H9 1.00(2)
C10 C11 1.351(4)
C10 H10 0.99(3)
C11 C12 1.429(3)
C11 H11 0.98(3)
C12 C14 1.389(3)
C12 C13 1.443(3)
C13 C15 1.393(3)
C14 C16 1.395(3)
C14 H14 1.02(3)
C15 C21 1.397(3)
C15 H15 0.98(3)
C16 C17 1.423(3)
C16 C21 1.434(3)
C17 C18 1.355(4)
C17 H17 0.97(3)
C18 C19 1.416(3)
C18 H18 0.98(3)
C19 C20 1.374(3)
C19 H19 1.01(3)
C20 C22 1.433(3)
C20 C21 1.445(3)
C22 C23 1.208(3)
C23 C24 1.433(3)
C24 C28 1.388(3)
C24 C25 1.395(3)
C25 C26 1.385(4)
C25 H25 0.95(2)
C26 H26 1.02(3)
C27 C28 1.381(3)
C27 H27 0.97(3)
C28 H28 0.90(3)

loop_
_geom_torsion_atom_site_label_1
_geom_torsion_atom_site_label_2
_geom_torsion_atom_site_label_3
_geom_torsion_atom_site_label_4
_geom_torsion
C3 N1 C2 C1 0.1(4)
C5 C1 C2 N1 -0.6(4)
C2 N1 C3 C4 0.6(4)
N1 C3 C4 C5 -0.7(4)
C3 C4 C5 C1 0.1(3)
C3 C4 C5 C6 -179.7(2)
C2 C1 C5 C4 0.5(3)
C2 C1 C5 C6 -179.7(2)
C4 C5 C6 C7 127(18)
C1 C5 C6 C7 -53(18)
C5 C6 C7 C8 157(13)
C6 C7 C8 C9 76(10)
C6 C7 C8 C13 -104(10)
C7 C8 C9 C10 -177.5(2)
C13 C8 C9 C10 2.4(3)
C8 C9 C10 C11 0.0(4)
C9 C10 C11 C12 -1.7(4)
C10 C11 C12 C14 -179.3(2)
C10 C11 C12 C13 0.8(3)
C9 C8 C13 C15 176.1(2)
C7 C8 C13 C15 -4.0(3)
C9 C8 C13 C12 -3.2(3)
C7 C8 C13 C12 176.73(19)
C14 C12 C13 C15 2.4(3)
C11 C12 C13 C15 -177.7(2)
C14 C12 C13 C8 -178.28(19)
C11 C12 C13 C8 1.6(3)
C11 C12 C14 C16 178.5(2)
C13 C12 C14 C16 -1.6(3)
C8 C13 C15 C21 -179.83(19)
C12 C13 C15 C21 -0.5(3)
C12 C14 C16 C17 178.9(2)
C12 C14 C16 C21 -1.0(3)
C14 C16 C17 C18 179.2(2)
C21 C16 C17 C18 -1.0(3)
C16 C17 C18 C19 -1.3(3)
C17 C18 C19 C20 1.8(4)
C18 C19 C20 C22 -178.2(2)
C18 C19 C20 C21 0.1(3)
C13 C15 C21 C16 -2.1(3)
C13 C15 C21 C20 178.13(19)
C14 C16 C21 C15 2.9(3)
C17 C16 C21 C15 -177.0(2)
C14 C16 C21 C20 -177.35(19)
C17 C16 C21 C20 2.8(3)
C19 C20 C21 C15 177.4(2)
C22 C20 C21 C15 -4.2(3)
C19 C20 C21 C16 -2.4(3)
C22 C20 C21 C16 175.97(18)
C19 C20 C22 C23 101(7)
C21 C20 C22 C23 -78(7)
C20 C22 C23 C24 -18(13)
C22 C23 C24 C28 -13(7)
C22 C23 C24 C25 167(7)
C28 C24 C25 C26 0.0(3)
C23 C24 C25 C26 -179.5(2)
C27 N2 C26 C25 -0.3(4)
C24 C25 C26 N2 0.3(4)
C26 N2 C27 C28 0.0(4)
N2 C27 C28 C24 0.3(4)
C25 C24 C28 C27 -0.3(3)
C23 C24 C28 C27 179.2(2)

loop_
_cod_related_entry_id
_cod_related_entry_database
_cod_related_entry_code
1 ChemSpider 4418088
